data_1511751
loop_
_publ_author_name
'Rogl, P.'

_publ_section_title
;
 The crystal structure of La Ir4 B4, Th Os4 B4, Th Ir4 B4 ( Nd Co4 B4 -
 type ) and U Ru4 B4, U Os4 B4 ( Lu Ru4 B4 - type)
;
_journal_name_full
;
Monatshefte fuer Chemie und verwandte Teile anderer Wissenschaften (109,1978-)
;
_journal_page_first 517
_journal_page_last 527
_journal_volume 111
_journal_year 1980
_chemical_formula_sum 'B4 Ir4 La'
_chemical_name_systematic 'La Ir4 B4'
_space_group_IT_number 86
_symmetry_space_group_name_Hall '-P 4bc'
_symmetry_space_group_name_H-M 'P 42/n :2'
_cell_angle_alpha 90
_cell_angle_beta 90
_cell_angle_gamma 90
_cell_formula_units_Z 2
_cell_length_a 7.6719
_cell_length_b 7.6719
_cell_length_c 3.9739
_cell_volume 233.896
_citation_journal_id_ASTM MOCMB7
_cod_data_source_file boron4-x_87.cif
_cod_data_source_block B4Ir4La1
_cod_original_formula_sum 'B4 Ir4 La1'
_cod_database_code 1511751

loop_
_symmetry_equiv_pos_as_xyz
x,y,z
-y,x+1/2,z+1/2
-x+1/2,-y+1/2,z
y+1/2,-x,z+1/2
-x,-y,-z
y,-x-1/2,-z-1/2
x-1/2,y-1/2,-z
-y-1/2,x,-z-1/2

loop_
_atom_site_label
_atom_site_type_symbol
_atom_site_fract_x
_atom_site_fract_y
_atom_site_fract_z
_atom_site_occupancy
_atom_site_U_iso_or_equiv
B1 B 0.529 0.405 0.142 1 0.0
La1 La 0.25 0.25 0.75 1 0.0
Ir1 Ir 0.5937 0.1397 0.1441 1 0.0
